data_7245954
loop_
_publ_author_name
'Renier, Olivier'
'Bousrez, Guillaume'
'Smetana, Volodymyr'
'Mudring, Anja-Verena'
'Rogers, Robin D.'

_publ_section_title
;
 Investigation of the role of hydrogen bonding in ionic liquid-like salts
 with both N- and S-soft donors
;
_journal_issue 4
_journal_name_full CrystEngComm
_journal_page_first 530
_journal_page_last 540
_journal_paper_doi 10.1039/D2CE00961G
_journal_volume 25
_journal_year 2023
_chemical_formula_moiety 'C3 H3 N2 S2, 0.5(C8 H20.463 N), 0.5(C8 H20 N)'
_chemical_formula_sum 'C11 H23.23 N3 S2'
_chemical_formula_weight 261.68
_space_group_crystal_system orthorhombic
_space_group_IT_number 33
_space_group_name_Hall 'P 2c -2n'
_space_group_name_H-M_alt 'P n a 21'
_atom_sites_solution_hydrogens geom
_audit_creation_date 2021-05-17
_audit_creation_method
;
Olex2 1.3
(compiled 2020.11.12 svn.r5f609507 for OlexSys, GUI svn.r6272)
;
_audit_update_record
;
2021-05-17 deposited with the CCDC.	2022-10-05 downloaded from the CCDC.
;
_cell_angle_alpha 90
_cell_angle_beta 90
_cell_angle_gamma 90
_cell_formula_units_Z 8
_cell_length_a 17.8848(14)
_cell_length_b 6.9574(4)
_cell_length_c 23.6250(17)
_cell_measurement_reflns_used 9214
_cell_measurement_temperature 100(2)
_cell_measurement_theta_max 30.57
_cell_measurement_theta_min 2.44
_cell_volume 2939.7(4)
_computing_cell_refinement 'SAINT V8.38A (?, 2016)'
_computing_data_reduction 'SAINT V8.38A (?, 2016)'
_computing_molecular_graphics 'Olex2 1.3 (Dolomanov et al., 2009)'
_computing_publication_material 'Olex2 1.3 (Dolomanov et al., 2009)'
_computing_structure_refinement 'SHELXL 2016/6 (Sheldrick, 2015)'
_computing_structure_solution 'SHELXT 2014/5 (Sheldrick, 2014)'
_diffrn_ambient_temperature 100.0
_diffrn_measured_fraction_theta_full 0.995
_diffrn_measured_fraction_theta_max 0.974
_diffrn_measurement_device_type 'Bruker APEX-II CCD'
_diffrn_measurement_method '\f and \w scans'
_diffrn_radiation_type MoK\a
_diffrn_radiation_wavelength 0.71073
_diffrn_reflns_av_R_equivalents 0.0687
_diffrn_reflns_av_unetI/netI 0.0765
_diffrn_reflns_Laue_measured_fraction_full 0.995
_diffrn_reflns_Laue_measured_fraction_max 0.974
_diffrn_reflns_limit_h_max 25
_diffrn_reflns_limit_h_min -22
_diffrn_reflns_limit_k_max 9
_diffrn_reflns_limit_k_min -8
_diffrn_reflns_limit_l_max 33
_diffrn_reflns_limit_l_min -33
_diffrn_reflns_number 27448
_diffrn_reflns_point_group_measured_fraction_full 0.995
_diffrn_reflns_point_group_measured_fraction_max 0.974
_diffrn_reflns_theta_full 25.242
_diffrn_reflns_theta_max 30.583
_diffrn_reflns_theta_min 2.066
_diffrn_source_current 1.4
_diffrn_source_power 0.07
_diffrn_source_voltage 50.0
_diffrn_standards_number 0
_exptl_absorpt_coefficient_mu 0.344
_exptl_absorpt_correction_T_max 0.7461
_exptl_absorpt_correction_T_min 0.6361
_exptl_absorpt_correction_type multi-scan
_exptl_absorpt_process_details
'SADABS-2016/2 (Bruker,2016/2) was used for absorption correction. wR2(int) was 0.1056 before and 0.0784 after correction. The Ratio of minimum to maximum transmission is 0.8526. The \l/2 correction factor is Not present.'
_exptl_crystal_colour 'clear light yellow'
_exptl_crystal_colour_lustre clear
_exptl_crystal_colour_modifier light
_exptl_crystal_colour_primary yellow
_exptl_crystal_density_diffrn 1.182
_exptl_crystal_description plate
_exptl_crystal_F_000 1138
_exptl_crystal_size_max 0.5
_exptl_crystal_size_mid 0.4
_exptl_crystal_size_min 0.2
_refine_diff_density_max 0.984
_refine_diff_density_min -0.545
_refine_diff_density_rms 0.098
_refine_ls_abs_structure_details
;
 Flack x determined using 2366 quotients [(I+)-(I-)]/[(I+)+(I-)]
 (Parsons, Flack and Wagner, Acta Cryst. B69 (2013) 249-259).
;
_refine_ls_abs_structure_Flack -0.04(5)
_refine_ls_extinction_method none
_refine_ls_goodness_of_fit_ref 1.097
_refine_ls_hydrogen_treatment constr
_refine_ls_matrix_type full
_refine_ls_number_parameters 310
_refine_ls_number_reflns 8128
_refine_ls_number_restraints 1
_refine_ls_restrained_S_all 1.097
_refine_ls_R_factor_all 0.0780
_refine_ls_R_factor_gt 0.0589
_refine_ls_shift/su_max 0.000
_refine_ls_shift/su_mean 0.000
_refine_ls_structure_factor_coef Fsqd
_refine_ls_weighting_details 'w=1/[\s^2^(Fo^2^)+(0.0131P)^2^+4.8729P] where P=(Fo^2^+2Fc^2^)/3'
_refine_ls_weighting_scheme calc
_refine_ls_wR_factor_gt 0.1132
_refine_ls_wR_factor_ref 0.1276
_reflns_Friedel_coverage 0.957
_reflns_Friedel_fraction_full 0.996
_reflns_Friedel_fraction_max 0.975
_reflns_number_gt 6754
_reflns_number_total 8128
_reflns_threshold_expression 'I > 2\s(I)'
_cod_data_source_file d2ce00961g2.cif
_cod_data_source_block 6_DBAHMeDiTS
_cod_depositor_comments 'Adding full bibliography for 7245951--7245955.cif.'
_cod_database_code 7245954
_shelx_shelxl_version_number 2016/6
_shelx_space_group_comment
;
The symmetry employed for this shelxl refinement is uniquely defined
by the following loop, which should always be used as a source of
symmetry information in preference to the above space-group names.
They are only intended as comments.
;
_olex2_refinement_description
;
1. Twinned data refinement
 Scales: 0.73(13)
 0.27(13)
2. Fixed Uiso
 At 1.2 times of:
  All C(H) groups, All C(H,H) groups, All C(H,H,H,H) groups, All N(H,H) groups
 At 1.5 times of:
  All C(H,H,H) groups, All C(H,H,H,H,H,H) groups
3. Others
 Sof(H12A)=Sof(H12B)=Sof(H12C)=Sof(H8AA)=Sof(H8AB)=Sof(H13A)=Sof(H13B)=
 Sof(H13C)=Sof(C11)=Sof(H11)=1-FVAR(1)
 Sof(H12D)=Sof(H12E)=Sof(H12F)=Sof(C10)=Sof(H8BC)=Sof(H8BD)=Sof(H13D)=
 Sof(H13E)=Sof(H13F)=FVAR(1)
4.a Ternary CH refined with riding coordinates:
 C10(H10), C9(H9), C19(H19), C18(H18), C11(H11)
4.b Secondary CH2 refined with riding coordinates:
 N1(H1A,H1B), N1'(H1'A,H1'B), C8(H8BC,H8BD), C8(H8AA,H8AB), C7(H7A,H7B),
 C17(H17A,H17B), C16(H16A,H16B)
4.c Idealised Me refined as rotating group:
 C6(H6A,H6B,H6C), C12(H12D,H12E,H12F), C12(H12A,H12B,H12C), C15(H15A,H15B,
 H15C), C13(H13D,H13E,H13F), C13(H13A,H13B,H13C), C14(H14A,H14B,H14C), C3(H3A,
 H3B,H3C), C20(H20A,H20B,H20C), C22(H22A,H22B,H22C), C23(H23A,H23B,H23C),
 C21(H21A,H21B,H21C)
;
_olex2_submission_special_instructions 'No special instructions were received'

loop_
_space_group_symop_operation_xyz
'x, y, z'
'-x, -y, z+1/2'
'-x+1/2, y+1/2, z+1/2'
'x+1/2, -y+1/2, z'

loop_
_atom_site_label
_atom_site_type_symbol
_atom_site_fract_x
_atom_site_fract_y
_atom_site_fract_z
_atom_site_U_iso_or_equiv
_atom_site_adp_type
_atom_site_occupancy
_atom_site_site_symmetry_order
_atom_site_calc_flag
_atom_site_refinement_flags_posn
_atom_site_refinement_flags_adp
_atom_site_refinement_flags_occupancy
_atom_site_disorder_assembly
_atom_site_disorder_group
S4 S 0.56186(7) 0.19988(16) 0.66361(6) 0.0219(3) Uani 1 1 d . . . . .
S3 S 0.43054(6) 0.13626(15) 0.58278(5) 0.0178(2) Uani 1 1 d . . . . .
S2 S 0.81121(7) 0.18580(16) 0.33748(6) 0.0235(3) Uani 1 1 d . . . . .
S1 S 0.67837(6) 0.11456(15) 0.41552(5) 0.0169(2) Uani 1 1 d . . . . .
N2' N 0.4204(2) 0.5010(6) 0.57306(18) 0.0201(9) Uani 1 1 d . . . . .
N1 N 0.8161(2) 0.7200(5) 0.3337(2) 0.0132(8) Uani 1 1 d . . . . .
H1A H 0.787803 0.641476 0.355787 0.016 Uiso 1 1 calc R U . . .
H1B H 0.804327 0.843645 0.342442 0.016 Uiso 1 1 calc R U . . .
N2 N 0.6686(2) 0.4766(6) 0.42919(17) 0.0191(9) Uani 1 1 d . . . . .
N3 N 0.7284(2) 0.4477(5) 0.39261(17) 0.0160(8) Uani 1 1 d . . . . .
N1' N 0.5669(2) 0.7321(5) 0.6681(2) 0.0130(8) Uani 1 1 d . . . . .
H1'A H 0.539228 0.644982 0.648408 0.016 Uiso 1 1 calc R U . . .
H1'B H 0.553160 0.851520 0.656272 0.016 Uiso 1 1 calc R U . . .
C4 C 0.4933(3) 0.2832(6) 0.6203(2) 0.0148(10) Uani 1 1 d . . . . .
C5 C 0.3896(3) 0.3430(7) 0.5559(2) 0.0194(10) Uani 1 1 d . . . . .
C6 C 0.3243(3) 0.3419(8) 0.5158(3) 0.0313(13) Uani 1 1 d . . . . .
H6A H 0.305150 0.473027 0.511443 0.047 Uiso 1 1 calc R U . . .
H6B H 0.284741 0.259130 0.530988 0.047 Uiso 1 1 calc R U . . .
H6C H 0.340450 0.292821 0.478915 0.047 Uiso 1 1 calc R U . . .
N3' N 0.4796(2) 0.4665(5) 0.60993(17) 0.0154(8) Uani 1 1 d . . . . .
C12 C 0.7069(4) 0.6761(10) 0.1949(3) 0.0386(16) Uani 1 1 d . . . . .
H12D H 0.749861 0.616731 0.175939 0.058 Uiso 0.537(18) 1 calc R U P A 2
H12E H 0.704964 0.813077 0.185420 0.058 Uiso 0.537(18) 1 calc R U P A 2
H12F H 0.660789 0.613318 0.182324 0.058 Uiso 0.537(18) 1 calc R U P A 2
H12A H 0.739876 0.723962 0.164910 0.058 Uiso 0.463(18) 1 calc R U P A 1
H12B H 0.655039 0.709627 0.186031 0.058 Uiso 0.463(18) 1 calc R U P A 1
H12C H 0.711708 0.536033 0.197636 0.058 Uiso 0.463(18) 1 calc R U P A 1
C10 C 0.7153(5) 0.6522(12) 0.2604(3) 0.010(2) Uani 0.537(18) 1 d . . P A 2
H10 H 0.704497 0.514210 0.269061 0.012 Uiso 1 1 calc R U . A 2
C8 C 0.7979(3) 0.6835(7) 0.2729(2) 0.0181(10) Uani 1 1 d . . . . .
H8BC H 0.825978 0.568738 0.260162 0.022 Uiso 0.537(18) 1 calc R U P A 2
H8BD H 0.815637 0.794229 0.250220 0.022 Uiso 0.537(18) 1 calc R U P A 2
H8AA H 0.839842 0.731996 0.249535 0.022 Uiso 0.463(18) 1 calc R U P A 1
H8AB H 0.795076 0.542811 0.267057 0.022 Uiso 0.463(18) 1 calc R U P A 1
C7 C 0.8972(3) 0.6858(6) 0.3463(2) 0.0165(9) Uani 1 1 d . . . . .
H7A H 0.927865 0.750981 0.317176 0.020 Uiso 1 1 calc R U . . .
H7B H 0.907552 0.546261 0.343836 0.020 Uiso 1 1 calc R U . . .
C9 C 0.9206(3) 0.7571(7) 0.4040(2) 0.0214(10) Uani 1 1 d . . . . .
H9 H 0.913445 0.899597 0.405364 0.026 Uiso 1 1 calc R U . . .
C15 C 0.8759(4) 0.6665(9) 0.4521(2) 0.0360(14) Uani 1 1 d . . . . .
H15A H 0.823099 0.702296 0.448353 0.054 Uiso 1 1 calc R U . . .
H15B H 0.895115 0.712533 0.488443 0.054 Uiso 1 1 calc R U . . .
H15C H 0.880643 0.526267 0.450238 0.054 Uiso 1 1 calc R U . . .
C13 C 0.6619(4) 0.7630(11) 0.2914(3) 0.0389(17) Uani 1 1 d . . . . .
H13D H 0.672143 0.900162 0.285836 0.058 Uiso 0.537(18) 1 calc R U P A 2
H13E H 0.665563 0.731748 0.331705 0.058 Uiso 0.537(18) 1 calc R U P A 2
H13F H 0.611479 0.733325 0.277742 0.058 Uiso 0.537(18) 1 calc R U P A 2
H13A H 0.622287 0.845275 0.276072 0.058 Uiso 0.463(18) 1 calc R U P A 1
H13B H 0.676570 0.809696 0.328893 0.058 Uiso 0.463(18) 1 calc R U P A 1
H13C H 0.643577 0.630740 0.294435 0.058 Uiso 0.463(18) 1 calc R U P A 1
C14 C 1.0038(3) 0.7130(8) 0.4116(3) 0.0351(13) Uani 1 1 d . . . . .
H14A H 1.012524 0.575406 0.405543 0.053 Uiso 1 1 calc R U . . .
H14B H 1.019324 0.748051 0.450007 0.053 Uiso 1 1 calc R U . . .
H14C H 1.032931 0.787141 0.384053 0.053 Uiso 1 1 calc R U . . .
C1 C 0.7410(3) 0.2659(6) 0.3808(2) 0.0130(10) Uani 1 1 d . . . . .
C2 C 0.6374(3) 0.3178(7) 0.4446(2) 0.0186(9) Uani 1 1 d . . . . .
C3 C 0.5707(3) 0.3082(8) 0.4828(3) 0.0303(13) Uani 1 1 d . . . . .
H3A H 0.556589 0.438388 0.494491 0.045 Uiso 1 1 calc R U . . .
H3B H 0.582955 0.231503 0.516359 0.045 Uiso 1 1 calc R U . . .
H3C H 0.528899 0.248337 0.462606 0.045 Uiso 1 1 calc R U . . .
C20 C 0.4593(4) 0.7012(11) 0.8081(3) 0.0423(17) Uani 1 1 d . . . . .
H20A H 0.470434 0.834121 0.818944 0.063 Uiso 1 1 calc R U . . .
H20B H 0.494538 0.614251 0.826885 0.063 Uiso 1 1 calc R U . . .
H20C H 0.408160 0.668963 0.819603 0.063 Uiso 1 1 calc R U . . .
C19 C 0.4669(4) 0.6792(12) 0.7420(3) 0.0433(17) Uani 1 1 d . . . . .
H19 H 0.456258 0.541529 0.732856 0.052 Uiso 1 1 calc R U . . .
C17 C 0.5497(3) 0.7127(7) 0.7297(2) 0.0164(9) Uani 1 1 d . . . . .
H17A H 0.566020 0.831004 0.749453 0.020 Uiso 1 1 calc R U . . .
H17B H 0.578861 0.604001 0.745312 0.020 Uiso 1 1 calc R U . . .
C16 C 0.6474(3) 0.7021(7) 0.6547(2) 0.0169(9) Uani 1 1 d . . . . .
H16A H 0.666093 0.590860 0.676738 0.020 Uiso 1 1 calc R U . . .
H16B H 0.675993 0.816850 0.666816 0.020 Uiso 1 1 calc R U . . .
C18 C 0.6619(3) 0.6660(6) 0.5918(2) 0.0172(9) Uani 1 1 d . . . . .
H18 H 0.636610 0.543075 0.581027 0.021 Uiso 1 1 calc R U . . .
C22 C 0.6311(3) 0.8237(8) 0.5547(2) 0.0274(12) Uani 1 1 d . . . . .
H22A H 0.653274 0.946855 0.565891 0.041 Uiso 1 1 calc R U . . .
H22B H 0.576712 0.830019 0.559154 0.041 Uiso 1 1 calc R U . . .
H22C H 0.643453 0.796724 0.515112 0.041 Uiso 1 1 calc R U . . .
C23 C 0.4131(4) 0.7927(10) 0.7114(4) 0.0399(17) Uani 1 1 d . . . . .
H23A H 0.425200 0.929315 0.715641 0.060 Uiso 1 1 calc R U . . .
H23B H 0.362965 0.768306 0.726623 0.060 Uiso 1 1 calc R U . . .
H23C H 0.414375 0.757760 0.671267 0.060 Uiso 1 1 calc R U . . .
C21 C 0.7456(3) 0.6406(8) 0.5830(3) 0.0324(12) Uani 1 1 d . . . . .
H21A H 0.755645 0.613540 0.542990 0.049 Uiso 1 1 calc R U . . .
H21B H 0.763521 0.533265 0.606189 0.049 Uiso 1 1 calc R U . . .
H21C H 0.771660 0.758642 0.594133 0.049 Uiso 1 1 calc R U . . .
C11 C 0.7294(6) 0.7684(19) 0.2520(5) 0.019(3) Uani 0.463(18) 1 d . . P A 1
H11 H 0.740275 0.906838 0.244157 0.022 Uiso 0.463(18) 1 calc R U P A 1

loop_
_atom_site_aniso_label
_atom_site_aniso_U_11
_atom_site_aniso_U_22
_atom_site_aniso_U_33
_atom_site_aniso_U_23
_atom_site_aniso_U_13
_atom_site_aniso_U_12
S4 0.0225(6) 0.0145(5) 0.0286(7) -0.0001(5) -0.0113(5) 0.0010(4)
S3 0.0170(6) 0.0146(5) 0.0218(6) -0.0036(5) -0.0031(5) -0.0024(4)
S2 0.0225(7) 0.0136(5) 0.0346(7) 0.0020(5) 0.0131(6) 0.0018(4)
S1 0.0169(5) 0.0151(5) 0.0188(5) 0.0023(4) 0.0026(5) -0.0032(4)
N2' 0.021(2) 0.0182(18) 0.021(2) -0.0023(16) -0.0081(17) 0.0047(15)
N1 0.011(2) 0.0117(15) 0.017(2) 0.0003(15) 0.0015(17) 0.0014(13)
N2 0.022(2) 0.0193(18) 0.016(2) -0.0002(15) 0.0049(16) -0.0003(15)
N3 0.017(2) 0.0137(17) 0.0170(19) -0.0010(15) 0.0011(15) 0.0019(14)
N1' 0.014(2) 0.0126(15) 0.013(2) -0.0010(15) -0.0020(18) 0.0006(13)
C4 0.011(2) 0.015(2) 0.019(3) -0.0024(18) 0.000(2) -0.0046(17)
C5 0.022(3) 0.019(2) 0.017(2) -0.0062(19) -0.0033(19) 0.0027(18)
C6 0.028(3) 0.028(3) 0.038(3) -0.011(2) -0.016(2) 0.002(2)
N3' 0.017(2) 0.0134(16) 0.0154(19) -0.0013(15) -0.0061(16) 0.0026(14)
C12 0.042(4) 0.054(4) 0.020(3) -0.001(3) -0.011(3) 0.016(3)
C10 0.016(4) 0.003(4) 0.011(4) -0.001(3) -0.005(3) 0.002(3)
C8 0.017(2) 0.019(2) 0.019(2) 0.0009(19) 0.0019(19) -0.0008(18)
C7 0.010(2) 0.016(2) 0.023(3) 0.0019(19) 0.0035(18) 0.0013(16)
C9 0.017(2) 0.019(2) 0.028(3) -0.0001(19) -0.001(2) 0.0008(17)
C15 0.038(4) 0.048(3) 0.022(3) 0.007(3) -0.003(2) -0.010(3)
C13 0.014(3) 0.080(5) 0.023(3) 0.011(3) -0.005(3) 0.002(3)
C14 0.019(3) 0.044(3) 0.042(3) -0.003(3) -0.010(3) 0.003(2)
C1 0.014(3) 0.013(2) 0.011(2) 0.0034(16) -0.0001(19) -0.0010(16)
C2 0.018(2) 0.019(2) 0.018(2) -0.0015(18) 0.0016(18) -0.0025(18)
C3 0.032(3) 0.029(3) 0.030(3) -0.008(2) 0.015(2) -0.005(2)
C20 0.034(4) 0.072(5) 0.021(3) -0.001(3) 0.012(3) 0.006(3)
C19 0.034(4) 0.069(5) 0.027(3) 0.001(3) 0.003(3) 0.000(3)
C17 0.018(2) 0.023(2) 0.009(2) 0.0003(18) -0.0013(17) -0.0057(18)
C16 0.012(2) 0.021(2) 0.017(2) 0.0054(18) 0.0024(18) 0.0009(17)
C18 0.018(2) 0.017(2) 0.017(2) -0.0008(18) 0.0047(17) -0.0009(17)
C22 0.029(3) 0.034(3) 0.019(2) 0.001(2) 0.003(2) 0.009(2)
C23 0.026(4) 0.055(4) 0.039(4) -0.010(3) 0.000(3) 0.006(3)
C21 0.026(3) 0.040(3) 0.031(3) 0.008(3) 0.009(2) 0.008(2)
C11 0.009(5) 0.031(8) 0.016(5) 0.010(4) 0.001(4) -0.003(4)

loop_
_atom_type_symbol
_atom_type_description
_atom_type_scat_dispersion_real
_atom_type_scat_dispersion_imag
_atom_type_scat_source
C C 0.0033 0.0016 'International Tables Vol C Tables 4.2.6.8 and 6.1.1.4'
H H 0.0000 0.0000 'International Tables Vol C Tables 4.2.6.8 and 6.1.1.4'
N N 0.0061 0.0033 'International Tables Vol C Tables 4.2.6.8 and 6.1.1.4'
S S 0.1246 0.1234 'International Tables Vol C Tables 4.2.6.8 and 6.1.1.4'

loop_
_geom_angle_atom_site_label_1
_geom_angle_atom_site_label_2
_geom_angle_atom_site_label_3
_geom_angle
_geom_angle_site_symmetry_1
_geom_angle_site_symmetry_3
_geom_angle_publ_flag
C5 S3 C4 88.4(2) . . ?
C2 S1 C1 88.0(2) . . ?
C5 N2' N3' 112.0(4) . . ?
H1A N1 H1B 107.9 . . ?
C8 N1 H1A 109.2 . . ?
C8 N1 H1B 109.2 . . ?
C8 N1 C7 112.1(4) . . ?
C7 N1 H1A 109.2 . . ?
C7 N1 H1B 109.2 . . ?
C2 N2 N3 112.7(4) . . ?
C1 N3 N2 113.8(4) . . ?
H1'A N1' H1'B 107.8 . . ?
C17 N1' H1'A 109.0 . . ?
C17 N1' H1'B 109.0 . . ?
C16 N1' H1'A 109.0 . . ?
C16 N1' H1'B 109.0 . . ?
C16 N1' C17 113.1(4) . . ?
S4 C4 S3 124.5(3) . . ?
N3' C4 S4 125.0(4) . . ?
N3' C4 S3 110.5(4) . . ?
N2' C5 S3 114.2(4) . . ?
N2' C5 C6 122.1(5) . . ?
C6 C5 S3 123.7(4) . . ?
C5 C6 H6A 109.5 . . ?
C5 C6 H6B 109.5 . . ?
C5 C6 H6C 109.5 . . ?
H6A C6 H6B 109.5 . . ?
H6A C6 H6C 109.5 . . ?
H6B C6 H6C 109.5 . . ?
C4 N3' N2' 115.0(4) . . ?
H12D C12 H12E 109.5 . . ?
H12D C12 H12F 109.5 . . ?
H12E C12 H12F 109.5 . . ?
H12A C12 H12B 109.5 . . ?
H12A C12 H12C 109.5 . . ?
H12B C12 H12C 109.5 . . ?
C10 C12 H12D 109.5 . . ?
C10 C12 H12E 109.5 . . ?
C10 C12 H12F 109.5 . . ?
C11 C12 H12A 109.5 . . ?
C11 C12 H12B 109.5 . . ?
C11 C12 H12C 109.5 . . ?
C12 C10 H10 106.6 . . ?
C8 C10 C12 105.6(6) . . ?
C8 C10 H10 106.6 . . ?
C13 C10 C12 112.7(6) . . ?
C13 C10 H10 106.6 . . ?
C13 C10 C8 118.2(6) . . ?
N1 C8 C10 114.9(5) . . ?
N1 C8 H8BC 108.5 . . ?
N1 C8 H8BD 108.5 . . ?
N1 C8 H8AA 108.2 . . ?
N1 C8 H8AB 108.2 . . ?
C10 C8 H8BC 108.5 . . ?
C10 C8 H8BD 108.5 . . ?
H8BC C8 H8BD 107.5 . . ?
H8AA C8 H8AB 107.4 . . ?
C11 C8 N1 116.3(6) . . ?
C11 C8 H8AA 108.2 . . ?
C11 C8 H8AB 108.2 . . ?
N1 C7 H7A 108.9 . . ?
N1 C7 H7B 108.9 . . ?
N1 C7 C9 113.3(4) . . ?
H7A C7 H7B 107.7 . . ?
C9 C7 H7A 108.9 . . ?
C9 C7 H7B 108.9 . . ?
C7 C9 H9 108.6 . . ?
C7 C9 C15 113.0(4) . . ?
C7 C9 C14 108.0(4) . . ?
C15 C9 H9 108.6 . . ?
C15 C9 C14 109.9(5) . . ?
C14 C9 H9 108.6 . . ?
C9 C15 H15A 109.5 . . ?
C9 C15 H15B 109.5 . . ?
C9 C15 H15C 109.5 . . ?
H15A C15 H15B 109.5 . . ?
H15A C15 H15C 109.5 . . ?
H15B C15 H15C 109.5 . . ?
C10 C13 H13D 109.5 . . ?
C10 C13 H13E 109.5 . . ?
C10 C13 H13F 109.5 . . ?
H13D C13 H13E 109.5 . . ?
H13D C13 H13F 109.5 . . ?
H13E C13 H13F 109.5 . . ?
H13A C13 H13B 109.5 . . ?
H13A C13 H13C 109.5 . . ?
H13B C13 H13C 109.5 . . ?
C11 C13 H13A 109.5 . . ?
C11 C13 H13B 109.5 . . ?
C11 C13 H13C 109.5 . . ?
C9 C14 H14A 109.5 . . ?
C9 C14 H14B 109.5 . . ?
C9 C14 H14C 109.5 . . ?
H14A C14 H14B 109.5 . . ?
H14A C14 H14C 109.5 . . ?
H14B C14 H14C 109.5 . . ?
S2 C1 S1 123.8(3) . . ?
N3 C1 S2 124.4(4) . . ?
N3 C1 S1 111.8(4) . . ?
N2 C2 S1 113.8(4) . . ?
N2 C2 C3 123.6(4) . . ?
C3 C2 S1 122.6(4) . . ?
C2 C3 H3A 109.5 . . ?
C2 C3 H3B 109.5 . . ?
C2 C3 H3C 109.5 . . ?
H3A C3 H3B 109.5 . . ?
H3A C3 H3C 109.5 . . ?
H3B C3 H3C 109.5 . . ?
H20A C20 H20B 109.5 . . ?
H20A C20 H20C 109.5 . . ?
H20B C20 H20C 109.5 . . ?
C19 C20 H20A 109.5 . . ?
C19 C20 H20B 109.5 . . ?
C19 C20 H20C 109.5 . . ?
C20 C19 H19 106.9 . . ?
C17 C19 C20 104.9(6) . . ?
C17 C19 H19 106.9 . . ?
C23 C19 C20 112.7(6) . . ?
C23 C19 H19 106.9 . . ?
C23 C19 C17 118.0(6) . . ?
N1' C17 C19 113.5(5) . . ?
N1' C17 H17A 108.9 . . ?
N1' C17 H17B 108.9 . . ?
C19 C17 H17A 108.9 . . ?
C19 C17 H17B 108.9 . . ?
H17A C17 H17B 107.7 . . ?
N1' C16 H16A 109.0 . . ?
N1' C16 H16B 109.0 . . ?
N1' C16 C18 113.1(4) . . ?
H16A C16 H16B 107.8 . . ?
C18 C16 H16A 109.0 . . ?
C18 C16 H16B 109.0 . . ?
C16 C18 H18 108.1 . . ?
C22 C18 C16 112.5(4) . . ?
C22 C18 H18 108.1 . . ?
C22 C18 C21 111.4(4) . . ?
C21 C18 C16 108.5(4) . . ?
C21 C18 H18 108.1 . . ?
C18 C22 H22A 109.5 . . ?
C18 C22 H22B 109.5 . . ?
C18 C22 H22C 109.5 . . ?
H22A C22 H22B 109.5 . . ?
H22A C22 H22C 109.5 . . ?
H22B C22 H22C 109.5 . . ?
C19 C23 H23A 109.5 . . ?
C19 C23 H23B 109.5 . . ?
C19 C23 H23C 109.5 . . ?
H23A C23 H23B 109.5 . . ?
H23A C23 H23C 109.5 . . ?
H23B C23 H23C 109.5 . . ?
C18 C21 H21A 109.5 . . ?
C18 C21 H21B 109.5 . . ?
C18 C21 H21C 109.5 . . ?
H21A C21 H21B 109.5 . . ?
H21A C21 H21C 109.5 . . ?
H21B C21 H21C 109.5 . . ?
C12 C11 H11 106.9 . . ?
C8 C11 C12 110.4(8) . . ?
C8 C11 C13 116.9(8) . . ?
C8 C11 H11 106.9 . . ?
C13 C11 C12 108.5(8) . . ?
C13 C11 H11 106.9 . . ?

loop_
_geom_bond_atom_site_label_1
_geom_bond_atom_site_label_2
_geom_bond_distance
_geom_bond_site_symmetry_2
_geom_bond_publ_flag
S4 C4 1.699(6) . ?
S3 C4 1.758(5) . ?
S3 C5 1.734(5) . ?
S2 C1 1.713(6) . ?
S1 C1 1.742(5) . ?
S1 C2 1.735(5) . ?
N2' C5 1.295(6) . ?
N2' N3' 1.392(5) . ?
N1 H1A 0.9100 . ?
N1 H1B 0.9100 . ?
N1 C8 1.494(7) . ?
N1 C7 1.500(6) . ?
N2 N3 1.389(6) . ?
N2 C2 1.290(6) . ?
N3 C1 1.315(6) . ?
N1' H1'A 0.9100 . ?
N1' H1'B 0.9100 . ?
N1' C17 1.495(7) . ?
N1' C16 1.489(6) . ?
C4 N3' 1.322(6) . ?
C5 C6 1.503(7) . ?
C6 H6A 0.9800 . ?
C6 H6B 0.9800 . ?
C6 H6C 0.9800 . ?
C12 H12D 0.9800 . ?
C12 H12E 0.9800 . ?
C12 H12F 0.9800 . ?
C12 H12A 0.9800 . ?
C12 H12B 0.9800 . ?
C12 H12C 0.9800 . ?
C12 C10 1.564(10) . ?
C12 C11 1.546(13) . ?
C10 H10 1.0000 . ?
C10 C8 1.523(10) . ?
C10 C13 1.428(10) . ?
C8 H8BC 0.9900 . ?
C8 H8BD 0.9900 . ?
C8 H8AA 0.9900 . ?
C8 H8AB 0.9900 . ?
C8 C11 1.448(12) . ?
C7 H7A 0.9900 . ?
C7 H7B 0.9900 . ?
C7 C9 1.509(7) . ?
C9 H9 1.0000 . ?
C9 C15 1.525(8) . ?
C9 C14 1.531(7) . ?
C15 H15A 0.9800 . ?
C15 H15B 0.9800 . ?
C15 H15C 0.9800 . ?
C13 H13D 0.9800 . ?
C13 H13E 0.9800 . ?
C13 H13F 0.9800 . ?
C13 H13A 0.9800 . ?
C13 H13B 0.9800 . ?
C13 H13C 0.9800 . ?
C13 C11 1.524(13) . ?
C14 H14A 0.9800 . ?
C14 H14B 0.9800 . ?
C14 H14C 0.9800 . ?
C2 C3 1.497(7) . ?
C3 H3A 0.9800 . ?
C3 H3B 0.9800 . ?
C3 H3C 0.9800 . ?
C20 H20A 0.9800 . ?
C20 H20B 0.9800 . ?
C20 H20C 0.9800 . ?
C20 C19 1.576(9) . ?
C19 H19 1.0000 . ?
C19 C17 1.527(9) . ?
C19 C23 1.439(10) . ?
C17 H17A 0.9900 . ?
C17 H17B 0.9900 . ?
C16 H16A 0.9900 . ?
C16 H16B 0.9900 . ?
C16 C18 1.531(7) . ?
C18 H18 1.0000 . ?
C18 C22 1.507(7) . ?
C18 C21 1.523(7) . ?
C22 H22A 0.9800 . ?
C22 H22B 0.9800 . ?
C22 H22C 0.9800 . ?
C23 H23A 0.9800 . ?
C23 H23B 0.9800 . ?
C23 H23C 0.9800 . ?
C21 H21A 0.9800 . ?
C21 H21B 0.9800 . ?
C21 H21C 0.9800 . ?
C11 H11 1.0000 . ?

loop_
_geom_torsion_atom_site_label_1
_geom_torsion_atom_site_label_2
_geom_torsion_atom_site_label_3
_geom_torsion_atom_site_label_4
_geom_torsion
_geom_torsion_site_symmetry_1
_geom_torsion_site_symmetry_2
_geom_torsion_site_symmetry_3
_geom_torsion_site_symmetry_4
_geom_torsion_publ_flag
S4 C4 N3' N2' -179.9(4) . . . . ?
S3 C4 N3' N2' 0.2(6) . . . . ?
N1 C8 C11 C12 -164.7(6) . . . . ?
N1 C8 C11 C13 -40.2(11) . . . . ?
N1 C7 C9 C15 58.0(6) . . . . ?
N1 C7 C9 C14 179.8(4) . . . . ?
N2 N3 C1 S2 -179.4(4) . . . . ?
N2 N3 C1 S1 -0.5(5) . . . . ?
N3 N2 C2 S1 -0.1(5) . . . . ?
N3 N2 C2 C3 -178.5(5) . . . . ?
N1' C16 C18 C22 55.4(5) . . . . ?
N1' C16 C18 C21 179.1(4) . . . . ?
C4 S3 C5 N2' 0.6(4) . . . . ?
C4 S3 C5 C6 -179.9(5) . . . . ?
C5 S3 C4 S4 179.7(4) . . . . ?
C5 S3 C4 N3' -0.4(4) . . . . ?
C5 N2' N3' C4 0.2(6) . . . . ?
N3' N2' C5 S3 -0.5(6) . . . . ?
N3' N2' C5 C6 179.9(5) . . . . ?
C12 C10 C8 N1 164.3(4) . . . . ?
C8 N1 C7 C9 168.9(4) . . . . ?
C7 N1 C8 C10 161.3(5) . . . . ?
C7 N1 C8 C11 -160.9(7) . . . . ?
C13 C10 C8 N1 37.2(9) . . . . ?
C1 S1 C2 N2 -0.1(4) . . . . ?
C1 S1 C2 C3 178.3(5) . . . . ?
C2 S1 C1 S2 179.3(4) . . . . ?
C2 S1 C1 N3 0.3(4) . . . . ?
C2 N2 N3 C1 0.4(6) . . . . ?
C20 C19 C17 N1' -169.9(5) . . . . ?
C17 N1' C16 C18 163.9(4) . . . . ?
C16 N1' C17 C19 -161.6(5) . . . . ?
C23 C19 C17 N1' -43.5(8) . . . . ?

loop_
_twin_individual_id
_twin_individual_mass_fraction_refined
1 0.73(13)
2 0.27(13)
